data_7710679
loop_
_publ_author_name
'Li, Yahui'
'Su, Linan'
'Yang, Dawei'
'Di, Kai'
'Wang, Baomin'
'Qu, Jingping'

_publ_section_title
;
 A thiolate-bridged ruthenium--molybdenum complex featuring terminal
 nitrido and bridging amido ligands derived from the N--H and N--N bond
 cleavage of hydrazine
;
_journal_name_full 'Dalton Transactions'
_journal_paper_doi 10.1039/D2DT01378A
_journal_year 2022
_chemical_formula_moiety 'C26 H34 Br2 Mo Ru S2, F6 P'
_chemical_formula_sum 'C26 H34 Br2 F6 Mo P Ru S2'
_chemical_formula_weight 912.45
_space_group_crystal_system orthorhombic
_space_group_IT_number 29
_space_group_name_Hall 'P 2c -2ac'
_space_group_name_H-M_alt 'P c a 21'
_atom_sites_solution_hydrogens geom
_atom_sites_solution_primary iterative
_audit_creation_date 2022-04-22
_audit_creation_method
;
Olex2 1.2
(compiled 2018.05.29 svn.r3508 for OlexSys, GUI svn.r5506)
;
_audit_update_record
;
2022-04-21 deposited with the CCDC.	2022-07-05 downloaded from the CCDC.
;
_cell_angle_alpha 90
_cell_angle_beta 90
_cell_angle_gamma 90
_cell_formula_units_Z 8
_cell_length_a 28.2657(16)
_cell_length_b 8.3531(5)
_cell_length_c 27.0412(16)
_cell_measurement_reflns_used 9987
_cell_measurement_temperature 230(2)
_cell_measurement_theta_max 27.384
_cell_measurement_theta_min 2.438
_cell_volume 6384.6(6)
_computing_cell_refinement 'SAINT v8.34A (Bruker, 2013)'
_computing_data_reduction 'SAINT v8.34A (Bruker, 2013)'
_computing_molecular_graphics 'Olex2 (Dolomanov et al., 2009)'
_computing_publication_material 'Olex2 (Dolomanov et al., 2009)'
_computing_structure_refinement 'ShelXL (Sheldrick, 2015)'
_computing_structure_solution 'olex2.solve (Bourhis et al., 2015)'
_diffrn_ambient_temperature 230.01
_diffrn_measured_fraction_theta_full 0.998
_diffrn_measured_fraction_theta_max 0.998
_diffrn_measurement_device_type 'CCD area detector'
_diffrn_measurement_method 'phi and omega scans'
_diffrn_radiation_monochromator graphite
_diffrn_radiation_type MoK\a
_diffrn_radiation_wavelength 0.71073
_diffrn_reflns_av_R_equivalents 0.0388
_diffrn_reflns_av_unetI/netI 0.0356
_diffrn_reflns_Laue_measured_fraction_full 0.998
_diffrn_reflns_Laue_measured_fraction_max 0.998
_diffrn_reflns_limit_h_max 33
_diffrn_reflns_limit_h_min -33
_diffrn_reflns_limit_k_max 9
_diffrn_reflns_limit_k_min -9
_diffrn_reflns_limit_l_max 23
_diffrn_reflns_limit_l_min -32
_diffrn_reflns_number 38817
_diffrn_reflns_point_group_measured_fraction_full 0.809
_diffrn_reflns_point_group_measured_fraction_max 0.809
_diffrn_reflns_theta_full 24.998
_diffrn_reflns_theta_max 24.998
_diffrn_reflns_theta_min 2.438
_exptl_absorpt_coefficient_mu 3.602
_exptl_absorpt_correction_T_max 0.7456
_exptl_absorpt_correction_T_min 0.5882
_exptl_absorpt_correction_type empirical
_exptl_absorpt_process_details
;
SADABS-2014/3 (Bruker,2014/3) was used for absorption correction.
wR2(int) was 0.0923 before and 0.0557 after correction.
The Ratio of minimum to maximum transmission is 0.7889.
The \l/2 correction factor is 0.00150.
;
_exptl_crystal_colour 'metallic dark black'
_exptl_crystal_colour_lustre metallic
_exptl_crystal_colour_modifier dark
_exptl_crystal_colour_primary black
_exptl_crystal_density_diffrn 1.899
_exptl_crystal_description block
_exptl_crystal_F_000 3576
_exptl_crystal_size_max 0.2
_exptl_crystal_size_mid 0.2
_exptl_crystal_size_min 0.1
_refine_diff_density_max 0.734
_refine_diff_density_min -0.709
_refine_diff_density_rms 0.099
_refine_ls_abs_structure_details
;
 Refined as an inversion twin.
;
_refine_ls_abs_structure_Flack 0.562(12)
_refine_ls_extinction_method none
_refine_ls_goodness_of_fit_ref 1.030
_refine_ls_hydrogen_treatment constr
_refine_ls_matrix_type full
_refine_ls_number_parameters 704
_refine_ls_number_reflns 9073
_refine_ls_number_restraints 14
_refine_ls_restrained_S_all 1.037
_refine_ls_R_factor_all 0.0463
_refine_ls_R_factor_gt 0.0376
_refine_ls_shift/su_max 0.002
_refine_ls_shift/su_mean 0.000
_refine_ls_structure_factor_coef Fsqd
_refine_ls_weighting_details 'w=1/[\s^2^(Fo^2^)+(0.0518P)^2^+12.4120P] where P=(Fo^2^+2Fc^2^)/3'
_refine_ls_weighting_scheme calc
_refine_ls_wR_factor_gt 0.0932
_refine_ls_wR_factor_ref 0.0966
_reflns_Friedel_coverage 0.583
_reflns_Friedel_fraction_full 0.610
_reflns_Friedel_fraction_max 0.610
_reflns_number_gt 8010
_reflns_number_total 9073
_reflns_threshold_expression 'I > 2\s(I)'
_cod_data_source_file d2dt01378a2.cif
_cod_data_source_block 1_CCDC1
_cod_database_code 7710679
_shelx_shelxl_version_number 2018/3
_shelx_space_group_comment
;
The symmetry employed for this shelxl refinement is uniquely defined
by the following loop, which should always be used as a source of
symmetry information in preference to the above space-group names.
They are only intended as comments.
;
_shelx_estimated_absorpt_t_max 0.715
_shelx_estimated_absorpt_t_min 0.533
_olex2_refinement_description
;
1. Twinned data refinement
 Scales: 0.438(12)
 0.562(12)
2. Fixed Uiso
 At 1.2 times of:
  All C(H) groups
 At 1.5 times of:
  All C(H,H,H) groups
3. Rigid bond restraints
 C56, C76
 with sigma for 1-2 distances of 0.01 and sigma for 1-3 distances of 0.02
4. Uiso/Uaniso restraints and constraints
Uanis(C102) \\sim Ueq: with sigma of 0.01 and sigma for terminal atoms of 0.02
Uanis(C100) \\sim Ueq: with sigma of 0.01 and sigma for terminal atoms of 0.02
5.a Me refined with riding coordinates:
 C23(H23A,H23B,H23C), C28(H28A,H28B,H28C), C29(H29A,H29B,H29C), C30(H30A,H30B,
 H30C), C31(H31A,H31B,H31C), C32(H32A,H32B,H32C), C3(H3A,H3B,H3C), C2(H2A,H2B,
 H2C), C47(H47A,H47B,H47C), C50(H50A,H50B,H50C), C52(H52A,H52B,H52C), C1(H1A,
 H1B,H1C), C75(H75A,H75B,H75C), C77(H77A,H77B,H77C), C78(H78A,H78B,H78C),
 C104(H10A,H10B,H10C), C103(H10D,H10E,H10F), C102(H10G,H10H,H10I), C101(H10J,
 H10K,H10L), C100(H10M,H10N,H10O)
5.b Aromatic/amide H refined with riding coordinates:
 C56(H56), C61(H61), C69(H69), C76(H76), C110(H110), C109(H109), C106(H106),
 C105(H105)
;
_olex2_submission_special_instructions 'No special instructions were received'

loop_
_space_group_symop_operation_xyz
'x, y, z'
'-x, -y, z+1/2'
'x+1/2, -y, z'
'-x+1/2, y, z+1/2'

loop_
_atom_site_label
_atom_site_type_symbol
_atom_site_fract_x
_atom_site_fract_y
_atom_site_fract_z
_atom_site_U_iso_or_equiv
_atom_site_adp_type
_atom_site_occupancy
_atom_site_site_symmetry_order
_atom_site_calc_flag
_atom_site_refinement_flags_posn
_atom_site_refinement_flags_adp
_atom_site_refinement_flags_occupancy
_atom_site_disorder_assembly
_atom_site_disorder_group
Mo2 Mo 0.34167(3) -0.52629(9) 0.77733(4) 0.0292(2) Uani 1 1 d . . . . .
Ru3 Ru 0.09570(3) 0.97661(8) 0.50910(3) 0.0282(2) Uani 1 1 d . . . . .
Mo1 Mo 0.00066(3) 0.99098(8) 0.49938(4) 0.0257(2) Uani 1 1 d . . . . .
Ru2 Ru 0.24664(3) -0.50533(7) 0.78252(3) 0.0265(2) Uani 1 1 d . . . . .
Br5 Br 0.05476(4) 0.97355(15) 0.42546(5) 0.0478(3) Uani 1 1 d . . . . .
Br3 Br 0.29827(4) -0.49574(15) 0.85878(5) 0.0507(4) Uani 1 1 d . . . . .
Br2 Br 0.01183(4) 1.29381(11) 0.48936(7) 0.0602(4) Uani 1 1 d . . . . .
Br1 Br 0.32831(4) -0.82619(13) 0.79051(7) 0.0638(4) Uani 1 1 d . . . . .
S4 S 0.04684(8) 0.7399(3) 0.51333(12) 0.0362(6) Uani 1 1 d . . . . .
S1 S 0.28808(9) -0.5742(3) 0.71079(11) 0.0395(6) Uani 1 1 d . . . . .
S2 S 0.04373(9) 1.0407(3) 0.57377(11) 0.0383(6) Uani 1 1 d . . . . .
S3 S 0.29525(8) -0.2723(3) 0.76921(12) 0.0362(6) Uani 1 1 d . . . . .
P2 P 0.29309(11) 0.2464(5) 0.51390(17) 0.0698(11) Uani 1 1 d . . . . .
P1 P -0.04975(11) 0.7783(6) 0.26774(16) 0.0681(11) Uani 1 1 d . . . . .
C11 C 0.1809(4) -0.5013(12) 0.8276(5) 0.039(3) Uani 1 1 d . . . . .
C12 C -0.0710(4) 0.9988(12) 0.4553(5) 0.039(3) Uani 1 1 d . . . . .
C14 C -0.0729(3) 0.9750(12) 0.5402(5) 0.034(3) Uani 1 1 d . . . . .
C15 C 0.1799(4) -0.5202(12) 0.7431(5) 0.037(3) Uani 1 1 d . . . . .
C17 C 0.1726(3) -0.4153(11) 0.7836(5) 0.042(3) Uani 1 1 d . . . . .
C18 C 0.1667(4) 0.9891(15) 0.4735(5) 0.046(3) Uani 1 1 d . . . . .
C19 C -0.0628(3) 0.8223(11) 0.5194(4) 0.032(2) Uani 1 1 d . . . . .
C20 C 0.1910(4) -0.6748(12) 0.7632(5) 0.040(3) Uani 1 1 d . . . . .
C21 C -0.0797(3) 1.0820(10) 0.5010(4) 0.037(3) Uani 1 1 d . . . . .
C23 C -0.0547(4) 0.7048(14) 0.4311(5) 0.052(3) Uani 1 1 d . . . . .
H23A H -0.047805 0.606429 0.448731 0.078 Uiso 1 1 calc R . . . .
H23B H -0.083579 0.691653 0.412126 0.078 Uiso 1 1 calc R . . . .
H23C H -0.028750 0.729396 0.408834 0.078 Uiso 1 1 calc R . . . .
C24 C 0.1922(4) -0.6632(12) 0.8135(5) 0.040(3) Uani 1 1 d . . . . .
C25 C -0.0607(3) 0.8377(11) 0.4670(4) 0.036(2) Uani 1 1 d . . . . .
C26 C 0.1541(3) 1.1417(13) 0.4915(5) 0.041(3) Uani 1 1 d . . . . .
C28 C 0.1580(4) -0.2433(13) 0.7783(6) 0.065(4) Uani 1 1 d . . . . .
H28A H 0.154943 -0.217008 0.743507 0.098 Uiso 1 1 calc R . . . .
H28B H 0.127888 -0.226825 0.794716 0.098 Uiso 1 1 calc R . . . .
H28C H 0.181772 -0.174947 0.793267 0.098 Uiso 1 1 calc R . . . .
C29 C -0.1001(4) 1.2482(11) 0.5053(6) 0.058(4) Uani 1 1 d . . . . .
H29A H -0.101143 1.297714 0.472878 0.087 Uiso 1 1 calc R . . . .
H29B H -0.131937 1.241950 0.518687 0.087 Uiso 1 1 calc R . . . .
H29C H -0.080494 1.311994 0.527154 0.087 Uiso 1 1 calc R . . . .
C30 C -0.0812(4) 1.0085(13) 0.5932(6) 0.049(3) Uani 1 1 d . . . . .
H30A H -0.073720 0.913965 0.612515 0.073 Uiso 1 1 calc R . . . .
H30B H -0.061157 1.096520 0.603636 0.073 Uiso 1 1 calc R . . . .
H30C H -0.114108 1.036980 0.598193 0.073 Uiso 1 1 calc R . . . .
C31 C 0.1974(4) -0.8279(13) 0.7344(6) 0.058(4) Uani 1 1 d . . . . .
H31A H 0.195165 -0.805384 0.699322 0.086 Uiso 1 1 calc R . . . .
H31B H 0.228203 -0.873304 0.741731 0.086 Uiso 1 1 calc R . . . .
H31C H 0.172911 -0.903500 0.743725 0.086 Uiso 1 1 calc R . . . .
C32 C -0.0631(4) 0.6691(12) 0.5477(5) 0.046(3) Uani 1 1 d . . . . .
H32A H -0.055179 0.581279 0.525755 0.068 Uiso 1 1 calc R . . . .
H32B H -0.039970 0.674771 0.574175 0.068 Uiso 1 1 calc R . . . .
H32C H -0.094284 0.651581 0.561655 0.068 Uiso 1 1 calc R . . . .
C35 C 0.1488(3) 1.1369(12) 0.5419(5) 0.041(3) Uani 1 1 d . . . . .
C3 C 0.1999(5) -0.8020(14) 0.8492(6) 0.064(4) Uani 1 1 d . . . . .
H3A H 0.199175 -0.762662 0.882913 0.096 Uiso 1 1 calc R . . . .
H3B H 0.175146 -0.880988 0.844645 0.096 Uiso 1 1 calc R . . . .
H3C H 0.230441 -0.850859 0.842652 0.096 Uiso 1 1 calc R . . . .
C37 C 0.1561(3) 0.9761(15) 0.5583(5) 0.047(3) Uani 1 1 d . . . . .
C38 C 0.0429(3) 0.7175(14) 0.5789(5) 0.047(3) Uani 1 1 d . . . . .
C39 C 0.1682(3) 0.8861(13) 0.5154(7) 0.060(4) Uani 1 1 d . . . . .
C2 C 0.1713(5) -0.4840(17) 0.6885(6) 0.060(4) Uani 1 1 d . . . . .
H2A H 0.179245 -0.577483 0.668850 0.090 Uiso 1 1 calc R . . . .
H2B H 0.138311 -0.456890 0.683439 0.090 Uiso 1 1 calc R . . . .
H2C H 0.191027 -0.394678 0.678382 0.090 Uiso 1 1 calc R . . . .
F45 F 0.2523(4) 0.258(4) 0.5499(5) 0.288(14) Uani 1 1 d . . . . .
C47 C -0.0767(5) 1.0682(17) 0.4036(5) 0.066(4) Uani 1 1 d . . . . .
H47A H -0.083692 1.181623 0.405897 0.099 Uiso 1 1 calc R . . . .
H47B H -0.047592 1.053070 0.385150 0.099 Uiso 1 1 calc R . . . .
H47C H -0.102411 1.014023 0.386712 0.099 Uiso 1 1 calc R . . . .
C50 C 0.1799(5) 0.948(2) 0.4211(7) 0.092(6) Uani 1 1 d . . . . .
H50A H 0.187027 0.834251 0.418870 0.138 Uiso 1 1 calc R . . . .
H50B H 0.153761 0.973001 0.399243 0.138 Uiso 1 1 calc R . . . .
H50C H 0.207550 1.009016 0.411341 0.138 Uiso 1 1 calc R . . . .
C52 C 0.1404(5) 1.2759(17) 0.5753(7) 0.088(5) Uani 1 1 d . . . . .
H52A H 0.137984 1.238622 0.609169 0.132 Uiso 1 1 calc R . . . .
H52B H 0.166504 1.350651 0.572495 0.132 Uiso 1 1 calc R . . . .
H52C H 0.111190 1.328881 0.565931 0.132 Uiso 1 1 calc R . . . .
F53 F -0.0106(3) 0.741(3) 0.2345(6) 0.272(13) Uani 1 1 d . . . . .
C56 C 0.0426(4) 0.5638(16) 0.5994(6) 0.064(4) Uani 1 1 d . U . . .
H56 H 0.043395 0.471791 0.579453 0.077 Uiso 1 1 calc R . . . .
F57 F -0.0809(4) 0.759(2) 0.2238(5) 0.175(7) Uani 1 1 d . . . . .
C1 C 0.1754(4) -0.4368(18) 0.8780(5) 0.063(4) Uani 1 1 d . . . . .
H1A H 0.183216 -0.519108 0.901910 0.094 Uiso 1 1 calc R . . . .
H1B H 0.196452 -0.346093 0.882326 0.094 Uiso 1 1 calc R . . . .
H1C H 0.142954 -0.402538 0.882844 0.094 Uiso 1 1 calc R . . . .
C59 C 0.0419(3) 0.8516(16) 0.6055(5) 0.048(3) Uani 1 1 d . . . . .
F60 F 0.3249(4) 0.2384(19) 0.5606(5) 0.153(6) Uani 1 1 d . . . . .
C61 C 0.0409(4) 0.687(3) 0.6776(6) 0.085(6) Uani 1 1 d . . . . .
H61 H 0.041077 0.675585 0.712212 0.102 Uiso 1 1 calc R . . . .
F62 F -0.0898(4) 0.794(3) 0.3035(6) 0.212(10) Uani 1 1 d . . . . .
F64 F -0.0179(4) 0.795(3) 0.3126(5) 0.211(10) Uani 1 1 d . . . . .
F66 F 0.2610(3) 0.246(2) 0.4677(4) 0.171(7) Uani 1 1 d . . . . .
C69 C 0.0403(4) 0.844(2) 0.6572(5) 0.072(4) Uani 1 1 d . . . . .
H69 H 0.038988 0.936419 0.677056 0.087 Uiso 1 1 calc R . . . .
F70 F 0.2955(12) 0.423(2) 0.5145(9) 0.327(16) Uani 1 1 d . . . . .
F74 F 0.2871(13) 0.081(2) 0.5176(9) 0.353(19) Uani 1 1 d . . . . .
C75 C 0.1574(5) 0.915(2) 0.6106(6) 0.098(7) Uani 1 1 d . . . . .
H75A H 0.147547 0.998875 0.633023 0.148 Uiso 1 1 calc R . . . .
H75B H 0.136073 0.824106 0.613712 0.148 Uiso 1 1 calc R . . . .
H75C H 0.189300 0.881183 0.618710 0.148 Uiso 1 1 calc R . . . .
C76 C 0.0413(6) 0.553(3) 0.6498(9) 0.107(8) Uani 1 1 d . U . . .
H76 H 0.040553 0.452202 0.665058 0.129 Uiso 1 1 calc R . . . .
C77 C 0.1482(5) 1.2909(19) 0.4601(7) 0.103(7) Uani 1 1 d . . . . .
H77A H 0.153691 1.264528 0.425648 0.154 Uiso 1 1 calc R . . . .
H77B H 0.116327 1.332184 0.463978 0.154 Uiso 1 1 calc R . . . .
H77C H 0.170784 1.371464 0.470603 0.154 Uiso 1 1 calc R . . . .
C78 C 0.1814(5) 0.7113(15) 0.5169(8) 0.101(7) Uani 1 1 d . . . . .
H78A H 0.188303 0.674322 0.483681 0.152 Uiso 1 1 calc R . . . .
H78B H 0.209157 0.697150 0.537592 0.152 Uiso 1 1 calc R . . . .
H78C H 0.155317 0.649923 0.530432 0.152 Uiso 1 1 calc R . . . .
F80 F -0.0539(14) 0.605(3) 0.2765(10) 0.37(2) Uani 1 1 d . . . . .
C115 C 0.2917(3) -0.2508(13) 0.7051(5) 0.044(3) Uani 1 1 d . . . . .
C114 C 0.4212(4) -0.6138(12) 0.7874(7) 0.060(4) Uani 1 1 d . . . . .
C113 C 0.4068(3) -0.3562(13) 0.7809(7) 0.063(4) Uani 1 1 d . . . . .
C112 C 0.4117(4) -0.5982(19) 0.7388(5) 0.061(4) Uani 1 1 d . . . . .
C111 C 0.2886(3) -0.3902(16) 0.6767(4) 0.047(3) Uani 1 1 d . . . . .
C110 C 0.2915(5) -0.089(2) 0.6329(9) 0.086(6) Uani 1 1 d . . . . .
H110 H 0.293086 0.013310 0.618298 0.103 Uiso 1 1 calc R . . . .
C109 C 0.2870(4) -0.386(2) 0.6256(6) 0.084(5) Uani 1 1 d . . . . .
H109 H 0.285302 -0.479350 0.606104 0.101 Uiso 1 1 calc R . . . .
C108 C 0.4168(4) -0.4765(16) 0.8116(6) 0.055(4) Uani 1 1 d . . . . .
C107 C 0.4037(4) -0.429(2) 0.7315(6) 0.080(6) Uani 1 1 d . . . . .
C106 C 0.2925(4) -0.1052(16) 0.6799(7) 0.066(4) Uani 1 1 d . . . . .
H106 H 0.294009 -0.011397 0.699042 0.079 Uiso 1 1 calc R . . . .
C105 C 0.2881(5) -0.225(3) 0.6043(7) 0.107(8) Uani 1 1 d . . . . .
H105 H 0.286415 -0.213383 0.569779 0.128 Uiso 1 1 calc R . . . .
C104 C 0.4395(5) -0.7664(17) 0.8128(9) 0.121(9) Uani 1 1 d . . . . .
H10A H 0.440144 -0.853622 0.789151 0.181 Uiso 1 1 calc R . . . .
H10B H 0.471187 -0.747669 0.825305 0.181 Uiso 1 1 calc R . . . .
H10C H 0.418714 -0.794060 0.840053 0.181 Uiso 1 1 calc R . . . .
C103 C 0.4247(6) -0.446(3) 0.8668(8) 0.157(11) Uani 1 1 d . . . . .
H10D H 0.431533 -0.546461 0.883255 0.235 Uiso 1 1 calc R . . . .
H10E H 0.451157 -0.373299 0.871036 0.235 Uiso 1 1 calc R . . . .
H10F H 0.396443 -0.398798 0.880950 0.235 Uiso 1 1 calc R . . . .
C102 C 0.4048(5) -0.1809(17) 0.7933(10) 0.128(7) Uani 1 1 d . U . . .
H10G H 0.396711 -0.120419 0.763852 0.191 Uiso 1 1 calc R . . . .
H10H H 0.381000 -0.162946 0.818524 0.191 Uiso 1 1 calc R . . . .
H10I H 0.435405 -0.146139 0.805473 0.191 Uiso 1 1 calc R . . . .
C101 C 0.4145(6) -0.719(3) 0.6982(9) 0.172(14) Uani 1 1 d . . . . .
H10J H 0.405235 -0.669316 0.667197 0.259 Uiso 1 1 calc R . . . .
H10K H 0.446664 -0.758260 0.695502 0.259 Uiso 1 1 calc R . . . .
H10L H 0.393370 -0.807386 0.705387 0.259 Uiso 1 1 calc R . . . .
C100 C 0.4031(6) -0.360(3) 0.6829(9) 0.154(9) Uani 1 1 d . U . . .
H10M H 0.397330 -0.246112 0.685406 0.231 Uiso 1 1 calc R . . . .
H10N H 0.433450 -0.378384 0.667067 0.231 Uiso 1 1 calc R . . . .
H10O H 0.378288 -0.409769 0.663511 0.231 Uiso 1 1 calc R . . . .
F2 F 0.3341(3) 0.247(2) 0.4774(5) 0.185(8) Uani 1 1 d . . . . .
F1 F -0.0458(13) 0.947(2) 0.2662(8) 0.326(19) Uani 1 1 d . . . . .

loop_
_atom_site_aniso_label
_atom_site_aniso_U_11
_atom_site_aniso_U_22
_atom_site_aniso_U_33
_atom_site_aniso_U_23
_atom_site_aniso_U_13
_atom_site_aniso_U_12
Mo2 0.0246(4) 0.0268(4) 0.0362(6) -0.0003(5) -0.0003(4) 0.0011(3)
Ru3 0.0235(4) 0.0272(3) 0.0340(5) -0.0009(4) 0.0002(3) -0.0028(3)
Mo1 0.0246(4) 0.0220(4) 0.0306(6) -0.0014(3) -0.0026(4) 0.0024(3)
Ru2 0.0231(4) 0.0276(4) 0.0288(5) 0.0011(3) 0.0013(4) -0.0023(3)
Br5 0.0389(6) 0.0727(8) 0.0318(8) -0.0027(6) 0.0014(5) 0.0007(5)
Br3 0.0388(6) 0.0827(9) 0.0305(8) 0.0028(6) -0.0040(5) 0.0010(5)
Br2 0.0448(6) 0.0252(5) 0.1107(12) 0.0102(6) -0.0031(7) 0.0001(4)
Br1 0.0461(6) 0.0331(5) 0.1123(12) 0.0196(6) 0.0127(7) 0.0049(5)
S4 0.0286(12) 0.0244(10) 0.0558(18) 0.0028(12) -0.0051(12) 0.0019(9)
S1 0.0345(13) 0.0478(15) 0.0362(16) -0.0112(13) 0.0048(12) -0.0074(11)
S2 0.0308(13) 0.0506(15) 0.0337(16) -0.0087(13) -0.0022(11) -0.0038(11)
S3 0.0260(12) 0.0254(10) 0.057(2) 0.0004(12) 0.0008(12) -0.0019(9)
P2 0.0381(18) 0.107(3) 0.065(3) 0.028(2) -0.0058(17) -0.0065(17)
P1 0.0397(18) 0.105(3) 0.060(3) -0.029(2) 0.0032(16) -0.0040(17)
C11 0.027(5) 0.041(6) 0.048(9) 0.006(5) 0.017(5) -0.004(4)
C12 0.024(6) 0.045(6) 0.048(9) 0.007(5) -0.005(5) 0.000(4)
C14 0.017(5) 0.038(5) 0.046(8) -0.007(5) 0.004(5) 0.003(4)
C15 0.018(5) 0.039(6) 0.052(8) 0.009(5) -0.001(5) -0.006(4)
C17 0.028(5) 0.028(5) 0.072(9) 0.002(6) 0.006(6) 0.002(4)
C18 0.021(5) 0.075(8) 0.043(8) -0.001(6) 0.000(5) -0.008(5)
C19 0.025(5) 0.030(5) 0.042(7) -0.006(4) 0.002(4) 0.004(4)
C20 0.027(5) 0.040(6) 0.054(8) 0.000(5) 0.000(5) -0.006(4)
C21 0.021(4) 0.029(4) 0.059(8) -0.007(5) -0.004(5) -0.001(4)
C23 0.050(7) 0.052(6) 0.054(8) -0.022(6) -0.002(6) -0.008(5)
C24 0.029(5) 0.036(5) 0.055(8) 0.013(5) 0.001(5) -0.007(4)
C25 0.025(5) 0.036(5) 0.047(7) -0.008(5) -0.005(5) -0.003(4)
C26 0.031(5) 0.047(6) 0.046(7) 0.016(5) -0.005(5) -0.017(4)
C28 0.059(7) 0.041(6) 0.096(12) 0.006(8) -0.001(8) 0.005(5)
C29 0.032(5) 0.040(5) 0.102(12) -0.004(7) -0.007(7) 0.022(5)
C30 0.034(6) 0.060(7) 0.054(9) -0.015(6) 0.006(6) -0.002(5)
C31 0.044(7) 0.044(6) 0.085(11) -0.014(6) -0.002(7) -0.009(5)
C32 0.028(5) 0.045(6) 0.064(8) 0.007(5) 0.006(5) -0.007(4)
C35 0.022(5) 0.037(5) 0.065(9) -0.014(6) 0.000(5) -0.004(4)
C3 0.064(8) 0.054(7) 0.074(11) 0.030(7) 0.012(7) -0.010(6)
C37 0.013(5) 0.070(8) 0.056(9) 0.014(7) -0.004(5) -0.007(5)
C38 0.023(5) 0.063(7) 0.056(9) 0.022(7) -0.010(5) -0.006(5)
C39 0.016(5) 0.041(6) 0.123(14) -0.009(8) 0.001(6) -0.002(4)
C2 0.055(8) 0.085(10) 0.040(9) 0.006(7) -0.018(7) -0.006(6)
F45 0.042(6) 0.74(5) 0.085(9) -0.051(18) 0.010(6) -0.034(13)
C47 0.057(8) 0.079(9) 0.062(10) 0.017(8) -0.030(7) -0.003(7)
C50 0.049(8) 0.145(15) 0.081(13) -0.052(12) 0.026(8) -0.016(9)
C52 0.055(8) 0.086(10) 0.123(15) -0.053(10) -0.014(9) -0.024(7)
F53 0.029(5) 0.62(4) 0.162(14) -0.19(2) 0.001(6) 0.011(11)
C56 0.038(6) 0.063(8) 0.091(10) 0.039(8) -0.025(7) 0.000(5)
F57 0.059(6) 0.35(2) 0.112(10) -0.116(12) -0.020(6) 0.004(9)
C1 0.041(7) 0.094(10) 0.054(9) -0.010(8) 0.026(6) -0.001(7)
C59 0.022(5) 0.084(9) 0.039(8) 0.006(6) -0.010(5) -0.002(5)
F60 0.081(7) 0.263(15) 0.114(10) 0.110(11) -0.038(7) -0.041(8)
C61 0.029(7) 0.19(2) 0.039(9) 0.050(11) -0.005(6) 0.002(9)
F62 0.047(6) 0.45(3) 0.134(12) -0.123(16) 0.000(6) -0.030(10)
F64 0.056(6) 0.49(3) 0.088(9) -0.050(14) -0.005(6) 0.011(11)
F66 0.053(6) 0.39(2) 0.068(7) -0.028(11) -0.003(5) -0.035(9)
C69 0.038(7) 0.142(14) 0.036(8) 0.020(9) 0.006(6) -0.004(8)
F70 0.68(5) 0.105(11) 0.20(2) 0.051(14) 0.05(3) 0.072(19)
F74 0.77(6) 0.125(12) 0.161(19) 0.037(14) -0.01(3) -0.13(2)
C75 0.035(7) 0.178(17) 0.082(12) 0.074(12) -0.027(7) -0.013(9)
C76 0.051(9) 0.158(19) 0.112(13) 0.087(16) -0.015(11) -0.016(11)
C77 0.065(10) 0.097(11) 0.145(17) 0.061(12) -0.029(10) -0.050(9)
C78 0.048(8) 0.053(7) 0.20(2) -0.028(11) -0.014(11) 0.015(6)
F80 0.75(7) 0.166(18) 0.20(3) -0.013(18) 0.14(3) 0.03(3)
C115 0.018(5) 0.055(6) 0.058(8) 0.023(6) 0.005(5) -0.001(4)
C114 0.027(5) 0.035(5) 0.117(14) 0.008(7) -0.008(7) -0.002(4)
C113 0.020(5) 0.039(6) 0.131(15) 0.005(8) 0.004(8) 0.000(4)
C112 0.040(7) 0.098(11) 0.044(8) -0.017(8) -0.002(6) -0.003(7)
C111 0.024(5) 0.085(9) 0.033(7) 0.018(6) -0.006(4) 0.003(5)
C110 0.035(8) 0.112(14) 0.110(17) 0.053(14) -0.004(9) -0.004(8)
C109 0.033(7) 0.170(17) 0.048(9) 0.021(10) 0.007(6) -0.017(8)
C108 0.028(6) 0.070(8) 0.068(11) -0.007(7) -0.008(6) -0.021(6)
C107 0.022(6) 0.147(15) 0.073(12) 0.078(12) 0.001(6) -0.012(8)
C106 0.034(6) 0.064(8) 0.099(13) 0.052(8) 0.011(7) 0.011(5)
C105 0.030(7) 0.23(2) 0.064(12) 0.096(15) -0.016(7) -0.022(11)
C104 0.054(9) 0.068(9) 0.24(3) 0.063(13) -0.054(12) 0.008(7)
C103 0.072(12) 0.32(3) 0.077(15) 0.021(19) -0.024(11) -0.094(17)
C102 0.059(8) 0.059(8) 0.26(2) -0.028(12) 0.002(12) -0.014(7)
C101 0.046(9) 0.30(3) 0.17(2) -0.18(2) 0.019(11) -0.001(14)
C100 0.064(10) 0.26(2) 0.133(17) 0.084(17) 0.004(11) -0.030(13)
F2 0.055(6) 0.41(2) 0.087(9) 0.058(12) 0.006(6) 0.007(9)
F1 0.72(6) 0.098(11) 0.16(2) -0.020(13) -0.02(3) -0.001(19)

loop_
_atom_type_symbol
_atom_type_description
_atom_type_scat_dispersion_real
_atom_type_scat_dispersion_imag
_atom_type_scat_source
C C 0.0033 0.0016 'International Tables Vol C Tables 4.2.6.8 and 6.1.1.4'
H H 0.0000 0.0000 'International Tables Vol C Tables 4.2.6.8 and 6.1.1.4'
Br Br -0.2901 2.4595 'International Tables Vol C Tables 4.2.6.8 and 6.1.1.4'
F F 0.0171 0.0103 'International Tables Vol C Tables 4.2.6.8 and 6.1.1.4'
Mo Mo -1.6832 0.6857 'International Tables Vol C Tables 4.2.6.8 and 6.1.1.4'
P P 0.1023 0.0942 'International Tables Vol C Tables 4.2.6.8 and 6.1.1.4'
Ru Ru -1.2594 0.8363 'International Tables Vol C Tables 4.2.6.8 and 6.1.1.4'
S S 0.1246 0.1234 'International Tables Vol C Tables 4.2.6.8 and 6.1.1.4'

loop_
_geom_angle_atom_site_label_1
_geom_angle_atom_site_label_2
_geom_angle_atom_site_label_3
_geom_angle
_geom_angle_site_symmetry_1
_geom_angle_site_symmetry_3
_geom_angle_publ_flag
Br3 Mo2 Ru2 57.71(4) . . ?
Br3 Mo2 Br1 84.61(6) . . ?
Br1 Mo2 Ru2 84.79(4) . . ?
S1 Mo2 Ru2 54.37(7) . . ?
S1 Mo2 Br3 111.42(8) . . ?
S1 Mo2 Br1 81.21(8) . . ?
S1 Mo2 S3 75.12(10) . . ?
S3 Mo2 Ru2 55.06(5) . . ?
S3 Mo2 Br3 74.76(8) . . ?
S3 Mo2 Br1 139.86(7) . . ?
C114 Mo2 Ru2 162.8(3) . . ?
C114 Mo2 Br3 112.9(4) . . ?
C114 Mo2 Br1 79.8(3) . . ?
C114 Mo2 S1 129.4(4) . . ?
C114 Mo2 S3 140.0(3) . . ?
C113 Mo2 Ru2 138.3(3) . . ?
C113 Mo2 Br3 106.6(5) . . ?
C113 Mo2 Br1 135.1(3) . . ?
C113 Mo2 S1 129.5(5) . . ?
C113 Mo2 S3 84.3(3) . . ?
C113 Mo2 C114 55.6(4) . . ?
C113 Mo2 C108 33.1(5) . . ?
C112 Mo2 Ru2 153.1(3) . . ?
C112 Mo2 Br3 146.2(4) . . ?
C112 Mo2 Br1 86.3(4) . . ?
C112 Mo2 S1 99.2(3) . . ?
C112 Mo2 S3 128.9(4) . . ?
C112 Mo2 C114 33.3(5) . . ?
C112 Mo2 C113 60.1(5) . . ?
C112 Mo2 C108 56.8(5) . . ?
C108 Mo2 Ru2 150.1(4) . . ?
C108 Mo2 Br3 94.4(4) . . ?
C108 Mo2 Br1 104.5(3) . . ?
C108 Mo2 S1 154.1(4) . . ?
C108 Mo2 S3 110.9(3) . . ?
C108 Mo2 C114 32.6(4) . . ?
C107 Mo2 Ru2 140.0(3) . . ?
C107 Mo2 Br3 143.4(6) . . ?
C107 Mo2 Br1 122.3(5) . . ?
C107 Mo2 S1 97.9(4) . . ?
C107 Mo2 S3 93.1(5) . . ?
C107 Mo2 C114 56.5(5) . . ?
C107 Mo2 C113 37.1(6) . . ?
C107 Mo2 C112 36.5(6) . . ?
C107 Mo2 C108 57.4(5) . . ?
Br5 Ru3 Mo1 57.39(4) . . ?
S4 Ru3 Mo1 58.14(6) . . ?
S4 Ru3 Br5 76.90(8) . . ?
S2 Ru3 Mo1 55.92(7) . . ?
S2 Ru3 Br5 112.38(8) . . ?
S2 Ru3 S4 78.07(10) . . ?
C18 Ru3 Mo1 148.4(4) . . ?
C18 Ru3 Br5 91.5(4) . . ?
C18 Ru3 S4 125.0(3) . . ?
C18 Ru3 S2 151.1(3) . . ?
C26 Ru3 Mo1 134.1(3) . . ?
C26 Ru3 Br5 98.9(3) . . ?
C26 Ru3 S4 162.1(3) . . ?
C26 Ru3 S2 119.2(3) . . ?
C26 Ru3 C18 37.1(4) . . ?
C35 Ru3 Mo1 133.7(3) . . ?
C35 Ru3 Br5 132.6(3) . . ?
C35 Ru3 S4 150.5(3) . . ?
C35 Ru3 S2 89.3(3) . . ?
C35 Ru3 C18 62.0(4) . . ?
C35 Ru3 C26 36.3(4) . . ?
C37 Ru3 Mo1 147.6(4) . . ?
C37 Ru3 Br5 155.0(3) . . ?
C37 Ru3 S4 114.9(3) . . ?
C37 Ru3 S2 92.1(4) . . ?
C37 Ru3 C18 63.6(5) . . ?
C37 Ru3 C26 62.8(4) . . ?
C37 Ru3 C35 38.3(4) . . ?
C37 Ru3 C39 38.1(5) . . ?
C39 Ru3 Mo1 162.3(3) . . ?
C39 Ru3 Br5 119.5(5) . . ?
C39 Ru3 S4 104.4(3) . . ?
C39 Ru3 S2 127.3(5) . . ?
C39 Ru3 C18 37.6(5) . . ?
C39 Ru3 C26 62.1(4) . . ?
C39 Ru3 C35 62.6(4) . . ?
Br5 Mo1 Ru3 58.09(4) . . ?
Br5 Mo1 Br2 84.17(5) . . ?
Br2 Mo1 Ru3 86.08(4) . . ?
S4 Mo1 Ru3 55.15(6) . . ?
S4 Mo1 Br5 75.78(8) . . ?
S4 Mo1 Br2 141.23(7) . . ?
S2 Mo1 Ru3 54.46(7) . . ?
S2 Mo1 Br5 111.63(8) . . ?
S2 Mo1 Br2 81.64(8) . . ?
S2 Mo1 S4 75.67(10) . . ?
S2 Mo1 C21 114.4(3) . . ?
C12 Mo1 Ru3 155.1(3) . . ?
C12 Mo1 Br5 97.1(3) . . ?
C12 Mo1 Br2 91.4(2) . . ?
C12 Mo1 S4 123.4(3) . . ?
C12 Mo1 S2 149.5(3) . . ?
C12 Mo1 C14 58.6(4) . . ?
C12 Mo1 C21 35.2(4) . . ?
C14 Mo1 Ru3 146.0(3) . . ?
C14 Mo1 Br5 154.5(3) . . ?
C14 Mo1 Br2 102.4(2) . . ?
C14 Mo1 S4 110.0(3) . . ?
C14 Mo1 S2 93.7(3) . . ?
C14 Mo1 C21 34.2(4) . . ?
C19 Mo1 Ru3 135.4(2) . . ?
C19 Mo1 Br5 127.8(3) . . ?
C19 Mo1 Br2 135.4(2) . . ?
C19 Mo1 S4 82.0(2) . . ?
C19 Mo1 S2 107.5(3) . . ?
C19 Mo1 C12 58.3(4) . . ?
C19 Mo1 C14 35.2(3) . . ?
C19 Mo1 C21 57.4(3) . . ?
C21 Mo1 Ru3 162.7(2) . . ?
C21 Mo1 Br5 127.4(3) . . ?
C21 Mo1 Br2 78.8(2) . . ?
C21 Mo1 S4 139.4(2) . . ?
C25 Mo1 Ru3 138.9(2) . . ?
C25 Mo1 Br5 97.0(3) . . ?
C25 Mo1 Br2 126.5(3) . . ?
C25 Mo1 S4 89.1(2) . . ?
C25 Mo1 S2 142.4(3) . . ?
C25 Mo1 C12 35.2(3) . . ?
C25 Mo1 C14 59.2(4) . . ?
C25 Mo1 C19 35.5(4) . . ?
C25 Mo1 C21 58.3(3) . . ?
Br3 Ru2 Mo2 57.94(4) . . ?
S1 Ru2 Mo2 56.05(7) . . ?
S1 Ru2 Br3 113.29(8) . . ?
S1 Ru2 S3 77.82(10) . . ?
S3 Ru2 Mo2 58.43(6) . . ?
S3 Ru2 Br3 76.52(8) . . ?
C11 Ru2 Mo2 149.6(4) . . ?
C11 Ru2 Br3 92.0(4) . . ?
C11 Ru2 S1 151.4(3) . . ?
C11 Ru2 S3 123.1(3) . . ?
C11 Ru2 C17 37.0(5) . . ?
C15 Ru2 Mo2 146.8(4) . . ?
C15 Ru2 Br3 154.7(4) . . ?
C15 Ru2 S1 90.8(4) . . ?
C15 Ru2 S3 117.9(3) . . ?
C15 Ru2 C11 62.8(5) . . ?
C15 Ru2 C17 37.6(5) . . ?
C15 Ru2 C20 38.6(4) . . ?
C15 Ru2 C24 62.8(4) . . ?
C17 Ru2 Mo2 163.8(2) . . ?
C17 Ru2 Br3 121.5(4) . . ?
C17 Ru2 S1 124.4(4) . . ?
C17 Ru2 S3 105.4(2) . . ?
C20 Ru2 Mo2 131.6(3) . . ?
C20 Ru2 Br3 129.2(3) . . ?
C20 Ru2 S1 90.2(3) . . ?
C20 Ru2 S3 154.2(3) . . ?
C20 Ru2 C11 62.5(4) . . ?
C20 Ru2 C17 62.9(4) . . ?
C20 Ru2 C24 36.4(4) . . ?
C24 Ru2 Mo2 132.9(3) . . ?
C24 Ru2 Br3 96.4(3) . . ?
C24 Ru2 S1 121.4(3) . . ?
C24 Ru2 S3 160.5(3) . . ?
C24 Ru2 C11 38.1(4) . . ?
C24 Ru2 C17 62.5(4) . . ?
Mo1 Br5 Ru3 64.52(5) . . ?
Ru2 Br3 Mo2 64.35(5) . . ?
Ru3 S4 Mo1 66.70(6) . . ?
C38 S4 Ru3 99.7(4) . . ?
C38 S4 Mo1 101.8(4) . . ?
Ru2 S1 Mo2 69.58(9) . . ?
C111 S1 Mo2 103.8(4) . . ?
C111 S1 Ru2 102.7(4) . . ?
Ru3 S2 Mo1 69.61(9) . . ?
C59 S2 Ru3 100.0(4) . . ?
C59 S2 Mo1 103.6(4) . . ?
Ru2 S3 Mo2 66.51(6) . . ?
C115 S3 Mo2 101.8(4) . . ?
C115 S3 Ru2 101.5(4) . . ?
F45 P2 F60 85.4(8) . . ?
F45 P2 F66 94.2(6) . . ?
F45 P2 F2 175.9(14) . . ?
F66 P2 F60 177.2(9) . . ?
F70 P2 F45 87.8(14) . . ?
F70 P2 F60 90.4(12) . . ?
F70 P2 F66 92.3(12) . . ?
F70 P2 F2 88.2(13) . . ?
F74 P2 F45 85.8(15) . . ?
F74 P2 F60 88.2(12) . . ?
F74 P2 F66 89.1(13) . . ?
F74 P2 F70 173.6(17) . . ?
F74 P2 F2 98.2(15) . . ?
F2 P2 F60 95.0(6) . . ?
F2 P2 F66 85.6(7) . . ?
F53 P1 F57 86.2(8) . . ?
F53 P1 F62 172.6(15) . . ?
F53 P1 F64 93.5(7) . . ?
F53 P1 F80 87.2(15) . . ?
F57 P1 F62 94.5(7) . . ?
F57 P1 F64 178.9(12) . . ?
F62 P1 F64 85.6(7) . . ?
F80 P1 F57 88.4(15) . . ?
F80 P1 F62 85.4(14) . . ?
F80 P1 F64 90.5(16) . . ?
F1 P1 F53 97.6(17) . . ?
F1 P1 F57 97.7(14) . . ?
F1 P1 F62 89.6(14) . . ?
F1 P1 F64 83.4(13) . . ?
F1 P1 F80 172.4(15) . . ?
C17 C11 Ru2 71.6(6) . . ?
C17 C11 C24 107.0(11) . . ?
C17 C11 C1 125.2(10) . . ?
C24 C11 Ru2 69.9(6) . . ?
C24 C11 C1 127.7(12) . . ?
C1 C11 Ru2 126.9(8) . . ?
C21 C12 Mo1 74.1(6) . . ?
C21 C12 C47 126.0(10) . . ?
C25 C12 Mo1 71.5(6) . . ?
C25 C12 C21 107.7(11) . . ?
C25 C12 C47 126.1(12) . . ?
C47 C12 Mo1 124.5(8) . . ?
C19 C14 Mo1 71.9(6) . . ?
C19 C14 C30 125.8(11) . . ?
C21 C14 Mo1 74.4(6) . . ?
C21 C14 C19 107.5(10) . . ?
C21 C14 C30 126.2(9) . . ?
C30 C14 Mo1 125.6(7) . . ?
C17 C15 Ru2 73.2(6) . . ?
C17 C15 C20 107.1(11) . . ?
C17 C15 C2 127.0(10) . . ?
C20 C15 Ru2 71.0(6) . . ?
C20 C15 C2 125.4(12) . . ?
C2 C15 Ru2 126.9(9) . . ?
C11 C17 Ru2 71.4(6) . . ?
C11 C17 C15 108.3(9) . . ?
C11 C17 C28 127.8(12) . . ?
C15 C17 Ru2 69.2(6) . . ?
C15 C17 C28 123.9(12) . . ?
C28 C17 Ru2 125.5(7) . . ?
C26 C18 Ru3 70.5(6) . . ?
C26 C18 C39 106.2(11) . . ?
C26 C18 C50 126.5(14) . . ?
C39 C18 Ru3 69.8(6) . . ?
C39 C18 C50 127.1(13) . . ?
C50 C18 Ru3 128.2(9) . . ?
C14 C19 Mo1 72.9(5) . . ?
C14 C19 C25 108.7(9) . . ?
C14 C19 C32 124.4(10) . . ?
C25 C19 Mo1 71.6(6) . . ?
C25 C19 C32 126.0(9) . . ?
C32 C19 Mo1 129.6(7) . . ?
C15 C20 Ru2 70.4(6) . . ?
C15 C20 C31 126.4(12) . . ?
C24 C20 Ru2 72.5(6) . . ?
C24 C20 C15 108.6(10) . . ?
C24 C20 C31 124.9(11) . . ?
C31 C20 Ru2 126.1(7) . . ?
C12 C21 Mo1 70.7(5) . . ?
C12 C21 C29 125.2(11) . . ?
C14 C21 Mo1 71.4(5) . . ?
C14 C21 C12 108.5(8) . . ?
C14 C21 C29 125.6(11) . . ?
C29 C21 Mo1 131.0(6) . . ?
C11 C24 Ru2 72.0(6) . . ?
C11 C24 C3 125.4(12) . . ?
C20 C24 Ru2 71.2(6) . . ?
C20 C24 C11 109.0(10) . . ?
C20 C24 C3 125.4(11) . . ?
C3 C24 Ru2 126.7(8) . . ?
C12 C25 Mo1 73.4(6) . . ?
C12 C25 C19 107.4(10) . . ?
C12 C25 C23 126.1(11) . . ?
C19 C25 Mo1 72.9(6) . . ?
C19 C25 C23 126.1(10) . . ?
C23 C25 Mo1 124.9(7) . . ?
C18 C26 Ru3 72.4(6) . . ?
C18 C26 C77 125.3(13) . . ?
C35 C26 Ru3 71.7(6) . . ?
C35 C26 C18 110.1(10) . . ?
C35 C26 C77 124.6(13) . . ?
C77 C26 Ru3 123.6(8) . . ?
C26 C35 Ru3 72.0(6) . . ?
C26 C35 C37 108.6(10) . . ?
C26 C35 C52 126.6(12) . . ?
C37 C35 Ru3 69.6(6) . . ?
C37 C35 C52 124.6(13) . . ?
C52 C35 Ru3 127.6(8) . . ?
C35 C37 Ru3 72.1(6) . . ?
C35 C37 C75 128.0(15) . . ?
C39 C37 Ru3 72.0(7) . . ?
C39 C37 C35 106.2(12) . . ?
C39 C37 C75 125.4(13) . . ?
C75 C37 Ru3 126.7(8) . . ?
C56 C38 S4 119.4(12) . . ?
C59 C38 S4 116.7(9) . . ?
C59 C38 C56 123.8(13) . . ?
C18 C39 Ru3 72.6(7) . . ?
C18 C39 C78 127.9(16) . . ?
C37 C39 Ru3 69.9(6) . . ?
C37 C39 C18 108.8(10) . . ?
C37 C39 C78 123.3(16) . . ?
C78 C39 Ru3 124.6(8) . . ?
C76 C56 C38 117.1(17) . . ?
C38 C59 S2 118.6(9) . . ?
C38 C59 C69 120.2(13) . . ?
C69 C59 S2 121.1(12) . . ?
C76 C61 C69 123.2(15) . . ?
C59 C69 C61 115.3(16) . . ?
C61 C76 C56 120.3(18) . . ?
C111 C115 S3 117.6(8) . . ?
C106 C115 S3 125.1(12) . . ?
C106 C115 C111 117.4(13) . . ?
C112 C114 Mo2 70.8(7) . . ?
C112 C114 C104 125.7(15) . . ?
C108 C114 Mo2 72.7(7) . . ?
C108 C114 C112 112.3(13) . . ?
C108 C114 C104 121.7(17) . . ?
C104 C114 Mo2 128.6(9) . . ?
C108 C113 Mo2 74.6(7) . . ?
C108 C113 C107 105.4(12) . . ?
C108 C113 C102 127.1(19) . . ?
C107 C113 Mo2 70.2(6) . . ?
C107 C113 C102 127.1(18) . . ?
C102 C113 Mo2 125.0(8) . . ?
C114 C112 Mo2 76.0(8) . . ?
C114 C112 C107 105.0(13) . . ?
C114 C112 C101 129.9(18) . . ?
C107 C112 Mo2 71.0(7) . . ?
C107 C112 C101 124.6(18) . . ?
C101 C112 Mo2 123.5(9) . . ?
C115 C111 S1 115.6(9) . . ?
C109 C111 S1 122.3(13) . . ?
C109 C111 C115 122.1(14) . . ?
C106 C110 C105 118.1(17) . . ?
C111 C109 C105 114.3(18) . . ?
C114 C108 Mo2 74.7(7) . . ?
C114 C108 C103 127.8(18) . . ?
C113 C108 Mo2 72.3(7) . . ?
C113 C108 C114 111.3(15) . . ?
C113 C108 C103 120.8(17) . . ?
C103 C108 Mo2 123.0(10) . . ?
C113 C107 Mo2 72.7(7) . . ?
C112 C107 Mo2 72.5(7) . . ?
C112 C107 C113 105.8(11) . . ?
C100 C107 Mo2 128.9(10) . . ?
C100 C107 C113 132(2) . . ?
C100 C107 C112 121(2) . . ?
C110 C106 C115 125.4(18) . . ?
C110 C105 C109 122.7(16) . . ?

loop_
_geom_bond_atom_site_label_1
_geom_bond_atom_site_label_2
_geom_bond_distance
_geom_bond_site_symmetry_2
_geom_bond_publ_flag
Mo2 Ru2 2.6954(11) . ?
Mo2 Br3 2.5341(18) . ?
Mo2 Br1 2.5583(13) . ?
Mo2 S1 2.386(3) . ?
Mo2 S3 2.504(2) . ?
Mo2 C114 2.379(10) . ?
Mo2 C113 2.328(10) . ?
Mo2 C112 2.315(12) . ?
Mo2 C108 2.355(12) . ?
Mo2 C107 2.295(11) . ?
Ru3 Mo1 2.7020(11) . ?
Ru3 Br5 2.5407(17) . ?
Ru3 S4 2.414(2) . ?
Ru3 S2 2.346(3) . ?
Ru3 C18 2.228(12) . ?
Ru3 C26 2.203(9) . ?
Ru3 C35 2.198(10) . ?
Ru3 C37 2.165(11) . ?
Ru3 C39 2.191(10) . ?
Mo1 Br5 2.5211(17) . ?
Mo1 Br2 2.5636(11) . ?
Mo1 S4 2.499(2) . ?
Mo1 S2 2.388(3) . ?
Mo1 C12 2.351(11) . ?
Mo1 C14 2.358(10) . ?
Mo1 C19 2.345(9) . ?
Mo1 C21 2.397(9) . ?
Mo1 C25 2.327(9) . ?
Ru2 Br3 2.5278(16) . ?
Ru2 S1 2.338(3) . ?
Ru2 S3 2.409(2) . ?
Ru2 C11 2.222(11) . ?
Ru2 C15 2.171(11) . ?
Ru2 C17 2.224(9) . ?
Ru2 C20 2.178(10) . ?
Ru2 C24 2.194(10) . ?
S4 C38 1.786(13) . ?
S1 C111 1.792(12) . ?
S2 C59 1.799(13) . ?
S3 C115 1.746(13) . ?
P2 F45 1.512(13) . ?
P2 F60 1.552(11) . ?
P2 F66 1.545(11) . ?
P2 F70 1.473(17) . ?
P2 F74 1.395(17) . ?
P2 F2 1.522(12) . ?
P1 F53 1.458(12) . ?
P1 F57 1.487(12) . ?
P1 F62 1.495(13) . ?
P1 F64 1.518(13) . ?
P1 F80 1.47(2) . ?
P1 F1 1.414(17) . ?
C11 C17 1.410(18) . ?
C11 C24 1.440(14) . ?
C11 C1 1.473(19) . ?
C12 C21 1.438(17) . ?
C12 C25 1.413(14) . ?
C12 C47 1.524(18) . ?
C14 C19 1.423(13) . ?
C14 C21 1.400(16) . ?
C14 C30 1.478(19) . ?
C15 C17 1.417(18) . ?
C15 C20 1.437(15) . ?
C15 C2 1.53(2) . ?
C17 C28 1.502(13) . ?
C18 C26 1.410(17) . ?
C18 C39 1.424(19) . ?
C18 C50 1.51(2) . ?
C19 C25 1.424(15) . ?
C19 C32 1.491(14) . ?
C20 C24 1.364(16) . ?
C20 C31 1.508(15) . ?
C21 C29 1.508(12) . ?
C23 C25 1.485(15) . ?
C24 C3 1.524(15) . ?
C26 C35 1.372(17) . ?
C26 C77 1.517(17) . ?
C35 C37 1.430(15) . ?
C35 C52 1.489(17) . ?
C37 C39 1.42(2) . ?
C37 C75 1.504(19) . ?
C38 C56 1.399(16) . ?
C38 C59 1.332(17) . ?
C39 C78 1.507(16) . ?
C56 C76 1.36(3) . ?
C59 C69 1.399(18) . ?
C61 C69 1.43(2) . ?
C61 C76 1.35(3) . ?
C115 C111 1.398(17) . ?
C115 C106 1.394(15) . ?
C114 C112 1.35(2) . ?
C114 C108 1.328(18) . ?
C114 C104 1.538(17) . ?
C113 C108 1.33(2) . ?
C113 C107 1.47(2) . ?
C113 C102 1.503(18) . ?
C112 C107 1.44(2) . ?
C112 C101 1.49(2) . ?
C111 C109 1.384(19) . ?
C110 C106 1.28(2) . ?
C110 C105 1.38(3) . ?
C109 C105 1.47(3) . ?
C108 C103 1.53(3) . ?
C107 C100 1.43(2) . ?

loop_
_twin_individual_id
_twin_individual_mass_fraction_refined
1 0.438(12)
2 0.562(12)
